data_2232151
loop_
_publ_author_name
'Gao, Zhi Yong'
'Zhang, Wen Bei'

_publ_section_title
;
 Dichloridobis[4,4,5,5-tetramethyl-2-(5-methyl-1<i>H</i>-imidazol-4-yl-\k<i>N</i>^3^)-2-imidazoline-1-oxyl
 3-oxide-\k<i>O</i>]copper(II)
;
_journal_coeditor_code BH2382
_journal_issue 11
_journal_name_full 'Acta Crystallographica Section E'
_journal_page_first m1504
_journal_paper_doi 10.1107/S1600536811040475
_journal_volume 67
_journal_year 2011
_chemical_formula_iupac '[Cu Cl2 (C11 H17 N4 O2)2]'
_chemical_formula_moiety 'C22 H34 Cl2 Cu N8 O4'
_chemical_formula_sum 'C22 H34 Cl2 Cu N8 O4'
_chemical_formula_weight 609.01
_chemical_name_systematic
;
Dichloridobis[4,4,5,5-tetramethyl-2-(5-methyl-1<i>H</i>-imidazol-4-yl-
\k<i>N</i>^3^)-2-imidazoline-1-oxyl 3-oxide-\k<i>O</i>]copper(II)
;
_space_group_IT_number 14
_symmetry_cell_setting monoclinic
_symmetry_space_group_name_Hall '-P 2ybc'
_symmetry_space_group_name_H-M 'P 1 21/c 1'
_atom_sites_solution_hydrogens geom
_atom_sites_solution_primary direct
_atom_sites_solution_secondary difmap
_audit_creation_method SHELXL-97
_cell_angle_alpha 90.00
_cell_angle_beta 94.169(3)
_cell_angle_gamma 90.00
_cell_formula_units_Z 2
_cell_length_a 7.9966(10)
_cell_length_b 14.1981(18)
_cell_length_c 12.9266(17)
_cell_measurement_reflns_used 5379
_cell_measurement_temperature 295(2)
_cell_measurement_theta_max 28.00
_cell_measurement_theta_min 2.56
_cell_volume 1463.8(3)
_computing_cell_refinement 'SAINT (Bruker, 2002)'
_computing_data_collection 'SMART (Bruker, 2002)'
_computing_data_reduction 'SAINT (Bruker, 2002)'
_computing_molecular_graphics 'SHELXTL (Sheldrick, 2008)'
_computing_publication_material 'publCIF (Westrip, 2010)'
_computing_structure_refinement 'SHELXL97 (Sheldrick, 2008)'
_computing_structure_solution 'SHELXS97 (Sheldrick, 2008)'
_diffrn_ambient_temperature 295(2)
_diffrn_measured_fraction_theta_full 1.000
_diffrn_measured_fraction_theta_max 1.000
_diffrn_measurement_device_type 'Bruker SMART APEXII CCD area-detector'
_diffrn_measurement_method '\f and \w'
_diffrn_radiation_monochromator graphite
_diffrn_radiation_source 'fine-focus sealed tube'
_diffrn_radiation_type MoK\a
_diffrn_radiation_wavelength 0.71073
_diffrn_reflns_av_R_equivalents 0.0273
_diffrn_reflns_av_sigmaI/netI 0.0277
_diffrn_reflns_limit_h_max 10
_diffrn_reflns_limit_h_min -10
_diffrn_reflns_limit_k_max 18
_diffrn_reflns_limit_k_min -18
_diffrn_reflns_limit_l_max 16
_diffrn_reflns_limit_l_min -16
_diffrn_reflns_number 12447
_diffrn_reflns_theta_full 27.50
_diffrn_reflns_theta_max 27.50
_diffrn_reflns_theta_min 2.55
_diffrn_standards_decay_% 0
_diffrn_standards_interval_count 0
_diffrn_standards_interval_time 0
_diffrn_standards_number 0
_exptl_absorpt_coefficient_mu 0.970
_exptl_absorpt_correction_T_max 0.8548
_exptl_absorpt_correction_T_min 0.6817
_exptl_absorpt_correction_type multi-scan
_exptl_absorpt_process_details '(SADABS; Bruker, 2002)'
_exptl_crystal_colour 'deep purple'
_exptl_crystal_density_diffrn 1.382
_exptl_crystal_density_method 'not measured'
_exptl_crystal_description block
_exptl_crystal_F_000 634
_exptl_crystal_size_max 0.43
_exptl_crystal_size_mid 0.27
_exptl_crystal_size_min 0.17
_refine_diff_density_max 1.089
_refine_diff_density_min -1.068
_refine_ls_extinction_method none
_refine_ls_goodness_of_fit_ref 1.055
_refine_ls_hydrogen_treatment constr
_refine_ls_matrix_type full
_refine_ls_number_parameters 138
_refine_ls_number_reflns 3359
_refine_ls_number_restraints 63
_refine_ls_restrained_S_all 1.055
_refine_ls_R_factor_all 0.0738
_refine_ls_R_factor_gt 0.0595
_refine_ls_shift/su_max 0.000
_refine_ls_shift/su_mean 0.000
_refine_ls_structure_factor_coef Fsqd
_refine_ls_weighting_details 'calc w=1/[\s^2^(Fo^2^)+(0.1160P)^2^+1.4099P] where P=(Fo^2^+2Fc^2^)/3'
_refine_ls_weighting_scheme calc
_refine_ls_wR_factor_gt 0.1845
_refine_ls_wR_factor_ref 0.2023
_reflns_number_gt 2607
_reflns_number_total 3359
_reflns_threshold_expression I>2sigma(I)
_cod_data_source_file bh2382.cif
_cod_data_source_block I
_cod_original_sg_symbol_H-M 'P 21/c'
_cod_database_code 2232151
_cod_database_fobs_code 2232151

loop_
_symmetry_equiv_pos_as_xyz
'x, y, z'
'-x, y+1/2, -z+1/2'
'-x, -y, -z'
'x, -y-1/2, z-1/2'

loop_
_atom_site_type_symbol
_atom_site_label
_atom_site_fract_x
_atom_site_fract_y
_atom_site_fract_z
_atom_site_U_iso_or_equiv
_atom_site_adp_type
_atom_site_calc_flag
_atom_site_refinement_flags
_atom_site_occupancy
_atom_site_symmetry_multiplicity
_atom_site_disorder_assembly
_atom_site_disorder_group
C C5 0.0161(3) 0.2896(2) 0.4252(2) 0.0550(10) Uani d PGD 0.737(5) 1 A 1
C C6 0.1823(3) 0.3180(2) 0.3766(3) 0.0604(15) Uani d PGD 0.737(5) 1 A 1
C C7 -0.1329(4) 0.2749(4) 0.3473(4) 0.093(3) Uani d PGD 0.737(5) 1 A 1
H H7A -0.1087 0.2248 0.3008 0.140 Uiso calc PR 0.737(5) 1 A 1
H H7B -0.1545 0.3318 0.3085 0.140 Uiso calc PR 0.737(5) 1 A 1
H H7C -0.2297 0.2587 0.3834 0.140 Uiso calc PR 0.737(5) 1 A 1
C C8 -0.0353(6) 0.3521(3) 0.5121(3) 0.086(2) Uani d PGD 0.737(5) 1 A 1
H H8A -0.1245 0.3225 0.5460 0.130 Uiso calc PR 0.737(5) 1 A 1
H H8B -0.0730 0.4117 0.4843 0.130 Uiso calc PR 0.737(5) 1 A 1
H H8C 0.0589 0.3617 0.5614 0.130 Uiso calc PR 0.737(5) 1 A 1
C C9 0.1879(7) 0.2920(4) 0.2629(3) 0.107(3) Uani d PGD 0.737(5) 1 A 1
H H9A 0.3007 0.2977 0.2430 0.161 Uiso calc PR 0.737(5) 1 A 1
H H9B 0.1160 0.3335 0.2214 0.161 Uiso calc PR 0.737(5) 1 A 1
H H9C 0.1503 0.2282 0.2526 0.161 Uiso calc PR 0.737(5) 1 A 1
C C10 0.2323(6) 0.4199(3) 0.3906(5) 0.108(3) Uani d PGD 0.737(5) 1 A 1
H H10A 0.2538 0.4333 0.4632 0.162 Uiso calc PR 0.737(5) 1 A 1
H H10B 0.1431 0.4596 0.3622 0.162 Uiso calc PR 0.737(5) 1 A 1
H H10C 0.3317 0.4319 0.3553 0.162 Uiso calc PR 0.737(5) 1 A 1
C C5' 0.02011(18) 0.28092(9) 0.40266(12) 0.0550(10) Uani d PGD 0.263(5) 1 A 2
C C6' 0.1900(2) 0.33754(9) 0.41609(13) 0.0604(15) Uani d PGD 0.263(5) 1 A 2
C C7' -0.02440(19) 0.24924(10) 0.29180(12) 0.093(3) Uani d PGD 0.263(5) 1 A 2
H H7'1 -0.0396 0.1822 0.2903 0.140 Uiso calc PR 0.263(5) 1 A 2
H H7'2 0.0646 0.2660 0.2493 0.140 Uiso calc PR 0.263(5) 1 A 2
H H7'3 -0.1263 0.2795 0.2657 0.140 Uiso calc PR 0.263(5) 1 A 2
C C8' -0.1284(2) 0.33251(12) 0.44123(15) 0.086(2) Uani d PGD 0.263(5) 1 A 2
H H8'1 -0.2221 0.2903 0.4420 0.130 Uiso calc PR 0.263(5) 1 A 2
H H8'2 -0.1574 0.3846 0.3960 0.130 Uiso calc PR 0.263(5) 1 A 2
H H8'3 -0.1002 0.3555 0.5101 0.130 Uiso calc PR 0.263(5) 1 A 2
C C9' 0.2417(3) 0.38454(12) 0.31841(15) 0.107(3) Uani d PGD 0.263(5) 1 A 2
H H9'1 0.3429 0.4198 0.3339 0.161 Uiso calc PR 0.263(5) 1 A 2
H H9'2 0.1543 0.4262 0.2919 0.161 Uiso calc PR 0.263(5) 1 A 2
H H9'3 0.2610 0.3374 0.2674 0.161 Uiso calc PR 0.263(5) 1 A 2
C C10' 0.2082(2) 0.40044(10) 0.51042(16) 0.108(3) Uani d PGD 0.263(5) 1 A 2
H H10D 0.2993 0.3784 0.5566 0.162 Uiso calc PR 0.263(5) 1 A 2
H H10E 0.1063 0.3991 0.5453 0.162 Uiso calc PR 0.263(5) 1 A 2
H H10F 0.2305 0.4638 0.4893 0.162 Uiso calc PR 0.263(5) 1 A 2
Cu Cu1 0.00000(14) 0.00000(9) 0.50000(9) 0.0509(3) Uani d SG 1 2 . .
Cl Cl1 0.13233(14) 0.02450(8) 0.29756(8) 0.0751(4) Uani d G 1 1 . .
O O1 -0.04541(13) 0.13931(9) 0.50405(9) 0.0500(6) Uani d G 1 1 A .
O O2 0.46321(17) 0.25885(10) 0.42078(12) 0.0957(12) Uani d G 1 1 A .
C C1 0.31257(11) 0.10914(7) 0.54255(7) 0.0410(7) Uani d G 1 1 . .
C C2 0.46835(14) 0.10640(9) 0.59493(10) 0.0482(8) Uani d G 1 1 . .
C C3 0.34150(18) -0.02968(9) 0.60589(10) 0.0512(8) Uani d G 1 1 . .
H H3 0.3225 -0.0923 0.6225 0.061 Uiso calc R 1 1 . .
C C4 0.23128(11) 0.18575(6) 0.48583(8) 0.0423(7) Uani d GD 1 1 A .
C C11 0.60017(17) 0.17812(12) 0.62182(14) 0.0716(12) Uani d G 1 1 . .
H H11A 0.5963 0.1960 0.6932 0.107 Uiso calc R 1 1 . .
H H11B 0.5809 0.2325 0.5785 0.107 Uiso calc R 1 1 . .
H H11C 0.7084 0.1521 0.6110 0.107 Uiso calc R 1 1 . .
N N1 0.23258(13) 0.02450(7) 0.55218(8) 0.0426(6) Uani d G 1 1 . .
N N2 0.48285(17) 0.01743(10) 0.63320(11) 0.0541(8) Uani d G 1 1 . .
H H2 0.5686 -0.0049 0.6690 0.065 Uiso calc R 1 1 . .
N N3 0.06688(12) 0.19728(7) 0.47178(9) 0.0416(6) Uani d GD 1 1 . .
N N4 0.30710(15) 0.25572(8) 0.43551(10) 0.0597(8) Uani d GD 1 1 . .

loop_
_atom_site_aniso_label
_atom_site_aniso_U_11
_atom_site_aniso_U_22
_atom_site_aniso_U_33
_atom_site_aniso_U_12
_atom_site_aniso_U_13
_atom_site_aniso_U_23
C5 0.0462(19) 0.047(2) 0.071(3) 0.0043(16) 0.0012(18) 0.016(2)
C6 0.054(2) 0.061(3) 0.068(4) 0.004(2) 0.018(2) 0.021(3)
C7 0.064(4) 0.103(5) 0.109(5) -0.009(4) -0.024(3) 0.058(5)
C8 0.098(5) 0.047(3) 0.120(6) 0.018(3) 0.044(4) 0.005(3)
C9 0.105(6) 0.152(8) 0.069(4) 0.021(6) 0.026(4) 0.039(5)
C10 0.078(4) 0.055(4) 0.192(10) -0.011(3) 0.017(5) 0.020(5)
C5' 0.0462(19) 0.047(2) 0.071(3) 0.0043(16) 0.0012(18) 0.016(2)
C6' 0.054(2) 0.061(3) 0.068(4) 0.004(2) 0.018(2) 0.021(3)
C7' 0.064(4) 0.103(5) 0.109(5) -0.009(4) -0.024(3) 0.058(5)
C8' 0.098(5) 0.047(3) 0.120(6) 0.018(3) 0.044(4) 0.005(3)
C9' 0.105(6) 0.152(8) 0.069(4) 0.021(6) 0.026(4) 0.039(5)
C10' 0.078(4) 0.055(4) 0.192(10) -0.011(3) 0.017(5) 0.020(5)
Cu1 0.0331(3) 0.0363(3) 0.0801(5) 0.0035(2) -0.0172(3) -0.0026(3)
Cl1 0.0686(7) 0.0770(7) 0.0762(7) 0.0088(6) -0.0188(5) -0.0067(6)
O1 0.0322(10) 0.0401(13) 0.0783(17) 0.0028(9) 0.0084(10) 0.0069(11)
O2 0.0425(16) 0.109(3) 0.139(3) -0.0008(17) 0.0273(18) 0.035(2)
C1 0.0298(13) 0.0457(17) 0.0472(16) 0.0054(12) 0.0004(11) -0.0064(13)
C2 0.0319(14) 0.056(2) 0.0561(19) 0.0057(14) 0.0002(13) -0.0122(15)
C3 0.0409(18) 0.0487(18) 0.062(2) 0.0061(15) -0.0105(15) -0.0021(16)
C4 0.0337(14) 0.0451(17) 0.0485(17) 0.0016(12) 0.0051(12) -0.0008(13)
C11 0.0376(18) 0.077(3) 0.099(3) -0.0072(19) -0.0075(19) -0.019(2)
N1 0.0354(14) 0.0420(13) 0.0493(15) 0.0050(11) -0.0047(11) -0.0029(11)
N2 0.0406(15) 0.0618(19) 0.0573(17) 0.0129(13) -0.0132(13) -0.0074(14)
N3 0.0324(12) 0.0394(14) 0.0533(15) 0.0035(10) 0.0057(11) 0.0036(11)
N4 0.0390(15) 0.066(2) 0.076(2) -0.0025(14) 0.0132(14) 0.0146(17)

loop_
_atom_type_symbol
_atom_type_description
_atom_type_scat_dispersion_real
_atom_type_scat_dispersion_imag
_atom_type_scat_source
C C 0.0033 0.0016 'International Tables Vol C Tables 4.2.6.8 and 6.1.1.4'
H H 0.0000 0.0000 'International Tables Vol C Tables 4.2.6.8 and 6.1.1.4'
N N 0.0061 0.0033 'International Tables Vol C Tables 4.2.6.8 and 6.1.1.4'
O O 0.0106 0.0060 'International Tables Vol C Tables 4.2.6.8 and 6.1.1.4'
Cl Cl 0.1484 0.1585 'International Tables Vol C Tables 4.2.6.8 and 6.1.1.4'
Cu Cu 0.3201 1.2651 'International Tables Vol C Tables 4.2.6.8 and 6.1.1.4'

loop_
_geom_angle_atom_site_label_1
_geom_angle_atom_site_label_2
_geom_angle_atom_site_label_3
_geom_angle_site_symmetry_1
_geom_angle_site_symmetry_3
_geom_angle
N3 C5 C8 . . 107.3(2)
N3 C5 C7 . . 109.0(2)
C8 C5 C7 . . 109.3
N3 C5 C6 . . 100.09(17)
C8 C5 C6 . . 115.6
C7 C5 C6 . . 114.7
N4 C6 C10 . . 110.1(2)
N4 C6 C9 . . 106.4(2)
C10 C6 C9 . . 108.9
N4 C6 C5 . . 101.38(18)
C10 C6 C5 . . 115.1
C9 C6 C5 . . 114.3
C8' C5' N3 . . 110.6
C8' C5' C7' . . 108.6
N3 C5' C7' . . 110.8
C8' C5' C6' . . 114.1
N3 C5' C6' . . 99.2
C7' C5' C6' . . 113.3
N4 C6' C10' . . 107.5
N4 C6' C9' . . 106.0
C10' C6' C9' . . 113.4
N4 C6' C5' . . 98.4
C10' C6' C5' . . 115.0
C9' C6' C5' . . 114.8
C5' C7' H7'1 . . 109.5
C5' C7' H7'2 . . 109.5
H7'1 C7' H7'2 . . 109.5
C5' C7' H7'3 . . 109.5
H7'1 C7' H7'3 . . 109.5
H7'2 C7' H7'3 . . 109.5
C5' C8' H8'1 . . 109.5
C5' C8' H8'2 . . 109.5
H8'1 C8' H8'2 . . 109.5
C5' C8' H8'3 . . 109.5
H8'1 C8' H8'3 . . 109.5
H8'2 C8' H8'3 . . 109.5
C6' C9' H9'1 . . 109.5
C6' C9' H9'2 . . 109.5
H9'1 C9' H9'2 . . 109.5
C6' C9' H9'3 . . 109.5
H9'1 C9' H9'3 . . 109.5
H9'2 C9' H9'3 . . 109.5
C6' C10' H10D . . 109.5
C6' C10' H10E . . 109.5
H10D C10' H10E . . 109.5
C6' C10' H10F . . 109.5
H10D C10' H10F . . 109.5
H10E C10' H10F . . 109.5
N1 Cu1 N1 . 3_556 180.00(11)
N1 Cu1 O1 . . 89.1
N1 Cu1 O1 3_556 . 90.85(11)
N1 Cu1 O1 . 3_556 90.85(9)
N1 Cu1 O1 3_556 3_556 89.15(9)
O1 Cu1 O1 . 3_556 180.00(13)
N1 Cu1 Cl1 . . 83.7
N1 Cu1 Cl1 3_556 . 96.28(10)
O1 Cu1 Cl1 . . 89.1
O1 Cu1 Cl1 3_556 . 90.91(10)
N3 O1 Cu1 . . 118.7
N1 C1 C2 . . 110.0
N1 C1 C4 . . 120.8
C2 C1 C4 . . 129.2
N2 C2 C1 . . 104.8
N2 C2 C11 . . 120.7
C1 C2 C11 . . 134.2
N1 C3 N2 . . 111.1
N1 C3 H3 . . 124.5
N2 C3 H3 . . 124.5
N3 C4 N4 . . 108.5
N3 C4 C1 . . 124.8
N4 C4 C1 . . 126.7
C2 C11 H11A . . 109.5
C2 C11 H11B . . 109.5
H11A C11 H11B . . 109.5
C2 C11 H11C . . 109.5
H11A C11 H11C . . 109.5
H11B C11 H11C . . 109.5
C3 N1 C1 . . 105.3
C3 N1 Cu1 . . 130.5
C1 N1 Cu1 . . 124.1
C3 N2 C2 . . 108.7
C3 N2 H2 . . 125.7
C2 N2 H2 . . 125.7
O1 N3 C4 . . 125.2
O1 N3 C5 . . 120.67(12)
C4 N3 C5 . . 113.83(12)
O1 N3 C5' . . 122.3
C4 N3 C5' . . 112.2
O2 N4 C4 . . 125.0
O2 N4 C6 . . 121.70(12)
C4 N4 C6 . . 111.83(12)
O2 N4 C6' . . 123.5
C4 N4 C6' . . 110.6

loop_
_geom_bond_atom_site_label_1
_geom_bond_atom_site_label_2
_geom_bond_site_symmetry_2
_geom_bond_distance
C5 N3 . 1.487(3)
C5 C8 . 1.5121
C5 C7 . 1.5170
C5 C6 . 1.5639
C6 N4 . 1.499(3)
C6 C10 . 1.5086
C6 C9 . 1.5189
C7 H7A . 0.9600
C7 H7B . 0.9600
C7 H7C . 0.9600
C8 H8A . 0.9600
C8 H8B . 0.9600
C8 H8C . 0.9600
C9 H9A . 0.9600
C9 H9B . 0.9600
C9 H9C . 0.9600
C10 H10A . 0.9600
C10 H10B . 0.9600
C10 H10C . 0.9600
C5' C8' . 1.5106
C5' N3 . 1.5165
C5' C7' . 1.5193
C5' C6' . 1.5773
C6' N4 . 1.5016
C6' C10' . 1.5099
C6' C9' . 1.5121
C7' H7'1 . 0.9600
C7' H7'2 . 0.9600
C7' H7'3 . 0.9600
C8' H8'1 . 0.9600
C8' H8'2 . 0.9600
C8' H8'3 . 0.9600
C9' H9'1 . 0.9600
C9' H9'2 . 0.9600
C9' H9'3 . 0.9600
C10' H10D . 0.9600
C10' H10E . 0.9600
C10' H10F . 0.9600
Cu1 N1 . 1.9628
Cu1 N1 3_556 1.963(3)
Cu1 O1 . 2.0123
Cu1 O1 3_556 2.012(3)
Cu1 Cl1 . 2.9140
O1 N3 . 1.3086
O2 N4 . 1.2772
C1 N1 . 1.3713
C1 C2 . 1.3745
C1 C4 . 1.4401
C2 N2 . 1.3584
C2 C11 . 1.4885
C3 N1 . 1.3208
C3 N2 . 1.3385
C3 H3 . 0.9300
C4 N3 . 1.3241
C4 N4 . 1.3547
C11 H11A . 0.9600
C11 H11B . 0.9600
C11 H11C . 0.9600
N2 H2 . 0.8600

loop_
_geom_torsion_atom_site_label_1
_geom_torsion_atom_site_label_2
_geom_torsion_atom_site_label_3
_geom_torsion_atom_site_label_4
_geom_torsion_site_symmetry_1
_geom_torsion
N3 C5 C6 N4 . -19.0(2)
C8 C5 C6 N4 . 95.9(3)
C7 C5 C6 N4 . -135.5(3)
N3 C5 C6 C10 . -137.8(2)
C8 C5 C6 C10 . -23.0
C7 C5 C6 C10 . 105.7
N3 C5 C6 C9 . 95.0(2)
C8 C5 C6 C9 . -150.1
C7 C5 C6 C9 . -21.4
C8' C5' C6' N4 . 146.8
N3 C5' C6' N4 . 29.3
C7' C5' C6' N4 . -88.2
C8' C5' C6' C10' . 33.0
N3 C5' C6' C10' . -84.5
C7' C5' C6' C10' . 158.0
C8' C5' C6' C9' . -101.1
N3 C5' C6' C9' . 141.3
C7' C5' C6' C9' . 23.8
N1 Cu1 O1 N3 . 42.2
N1 Cu1 O1 N3 3_556 -137.83(10)
Cl1 Cu1 O1 N3 . -41.6
N1 C1 C2 N2 . 2.1
C4 C1 C2 N2 . -179.4
N1 C1 C2 C11 . -171.6
C4 C1 C2 C11 . 6.9
N1 C1 C4 N3 . 25.7
C2 C1 C4 N3 . -152.7
N1 C1 C4 N4 . -152.0
C2 C1 C4 N4 . 29.5
N2 C3 N1 C1 . 2.0
N2 C3 N1 Cu1 . -174.8
C2 C1 N1 C3 . -2.5
C4 C1 N1 C3 . 178.8
C2 C1 N1 Cu1 . 174.6
C4 C1 N1 Cu1 . -4.1
O1 Cu1 N1 C3 . 153.7
O1 Cu1 N1 C3 3_556 -26.25(10)
Cl1 Cu1 N1 C3 . -117.1
O1 Cu1 N1 C1 . -22.6
O1 Cu1 N1 C1 3_556 157.41(10)
Cl1 Cu1 N1 C1 . 66.6
N1 C3 N2 C2 . -0.8
C1 C2 N2 C3 . -0.8
C11 C2 N2 C3 . 174.0
Cu1 O1 N3 C4 . -36.8
Cu1 O1 N3 C5 . 150.33(17)
Cu1 O1 N3 C5' . 136.2
N4 C4 N3 O1 . 175.5
C1 C4 N3 O1 . -2.6
N4 C4 N3 C5 . -11.16(16)
C1 C4 N3 C5 . 170.75(16)
N4 C4 N3 C5' . 2.0
C1 C4 N3 C5' . -176.1
C8 C5 N3 O1 . 72.32(16)
C7 C5 N3 O1 . -45.98(16)
C6 C5 N3 O1 . -166.68(13)
C8 C5 N3 C4 . -101.31(18)
C7 C5 N3 C4 . 140.39(17)
C6 C5 N3 C4 . 19.68(19)
C8 C5 N3 C5' . 173.9(6)
C7 C5 N3 C5' . 55.6(5)
C6 C5 N3 C5' . -65.2(5)
C8' C5' N3 O1 . 44.7
C7' C5' N3 O1 . -75.8
C6' C5' N3 O1 . 164.9
C8' C5' N3 C4 . -141.5
C7' C5' N3 C4 . 98.0
C6' C5' N3 C4 . -21.3
C8' C5' N3 C5 . -41.2(6)
C7' C5' N3 C5 . -161.7(6)
C6' C5' N3 C5 . 79.0(6)
N3 C4 N4 O2 . -169.8
C1 C4 N4 O2 . 8.3
N3 C4 N4 C6 . -3.46(17)
C1 C4 N4 C6 . 174.59(17)
N3 C4 N4 C6' . 20.5
C1 C4 N4 C6' . -161.5
C10 C6 N4 O2 . -55.76(15)
C9 C6 N4 O2 . 62.09(14)
C5 C6 N4 O2 . -178.12(12)
C10 C6 N4 C4 . 137.42(16)
C9 C6 N4 C4 . -104.73(17)
C5 C6 N4 C4 . 15.1(2)
C10 C6 N4 C6' . 46.1(3)
C9 C6 N4 C6' . 163.9(3)
C5 C6 N4 C6' . -76.3(3)
C10' C6' N4 O2 . -82.5
C9' C6' N4 O2 . 39.1
C5' C6' N4 O2 . 157.9
C10' C6' N4 C4 . 87.5
C9' C6' N4 C4 . -151.0
C5' C6' N4 C4 . -32.1
C10' C6' N4 C6 . -175.1(3)
C9' C6' N4 C6 . -53.5(3)
C5' C6' N4 C6 . 65.3(3)
